data_4027689
loop_
_publ_author_name
'Yi-Xin Fang'
'Liang Zhao'
'De-Xian Wang'
'Mei-Xiang Wang'

_publ_section_title
;
 Synthesis, Structure and Metal Binding Property of Internally
 1,3-Arylene-Bridged Azacalix[6]aromatics
;
_journal_name_full 'Journal of Organic Chemistry'
_journal_page_first 10073
_journal_page_last 10082
_journal_paper_doi 10.1021/jo301528f
_journal_volume 77
_journal_year 2012
_chemical_formula_moiety 'C41 H41 N13 Ni O2, Cl4 Ni'
_chemical_formula_sum 'C41 H41 Cl4 N13 Ni2 O2'
_chemical_formula_weight 1007.09
_chemical_name_systematic
; 
 ? 
;
_space_group_IT_number 2
_symmetry_cell_setting triclinic
_symmetry_space_group_name_Hall '-P 1'
_symmetry_space_group_name_H-M 'P -1'
_atom_sites_solution_hydrogens geom
_atom_sites_solution_primary direct
_atom_sites_solution_secondary difmap
_audit_creation_method SHELXL-97
_cell_angle_alpha 102.03(3)
_cell_angle_beta 90.96(3)
_cell_angle_gamma 99.91(3)
_cell_formula_units_Z 2
_cell_length_a 10.231(2)
_cell_length_b 13.510(3)
_cell_length_c 18.245(4)
_cell_measurement_reflns_used 8653
_cell_measurement_temperature 173(2)
_cell_measurement_theta_max 27.4764
_cell_measurement_theta_min 1.7299
_cell_volume 2426.0(10)
_computing_cell_refinement 'CrystalClear (Rigaku Inc., 2008)'
_computing_data_collection 'CrystalClear (Rigaku Inc., 2008)'
_computing_data_reduction 'CrystalClear (Rigaku Inc., 2008)'
_computing_molecular_graphics
;
 Mercury: visualization and analysis of crystal structures, C. F. Macrae,
 P. R. Edgington, P. McCabe, E. Pidcock, G. P. Shields, R. Taylor,
 M. Towler and J. van de Streek, J. Appl. Cryst., 39, 453-457, 2006.
;
_computing_publication_material 'SHELX-97 (Sheldrick, 2008)'
_computing_structure_refinement 'SHELX-97 (Sheldrick, 2008)'
_computing_structure_solution 'SHELX-97 (Sheldrick, 2008)'
_diffrn_ambient_temperature 173(2)
_diffrn_detector_area_resol_mean 28.5714
_diffrn_measured_fraction_theta_full 0.990
_diffrn_measured_fraction_theta_max 0.990
_diffrn_measurement_device_type 'MM007HF + CCD (Saturn724+)'
_diffrn_measurement_method '\w scans at fixed \c = 45\%'
_diffrn_radiation_monochromator Confocal
_diffrn_radiation_source 'Rotating Anode'
_diffrn_radiation_type MoK\a
_diffrn_radiation_wavelength 0.71073
_diffrn_reflns_av_R_equivalents 0.0466
_diffrn_reflns_av_sigmaI/netI 0.0590
_diffrn_reflns_limit_h_max 13
_diffrn_reflns_limit_h_min -13
_diffrn_reflns_limit_k_max 17
_diffrn_reflns_limit_k_min -17
_diffrn_reflns_limit_l_max 22
_diffrn_reflns_limit_l_min -23
_diffrn_reflns_number 21939
_diffrn_reflns_theta_full 27.48
_diffrn_reflns_theta_max 27.48
_diffrn_reflns_theta_min 1.14
_exptl_absorpt_coefficient_mu 1.044
_exptl_absorpt_correction_T_max 1.0000
_exptl_absorpt_correction_T_min 0.7618
_exptl_absorpt_correction_type multi-scan
_exptl_absorpt_process_details 'CrystalClear (Rigaku Inc., 2008)'
_exptl_crystal_colour blue
_exptl_crystal_density_diffrn 1.379
_exptl_crystal_description plate
_exptl_crystal_F_000 1036
_exptl_crystal_size_max 0.26
_exptl_crystal_size_mid 0.22
_exptl_crystal_size_min 0.18
_refine_diff_density_max 0.930
_refine_diff_density_min -0.742
_refine_diff_density_rms 0.074
_refine_ls_extinction_method none
_refine_ls_goodness_of_fit_ref 1.067
_refine_ls_hydrogen_treatment constr
_refine_ls_matrix_type full
_refine_ls_number_parameters 565
_refine_ls_number_reflns 11010
_refine_ls_number_restraints 0
_refine_ls_restrained_S_all 1.067
_refine_ls_R_factor_all 0.0686
_refine_ls_R_factor_gt 0.0567
_refine_ls_shift/su_max 0.001
_refine_ls_shift/su_mean 0.000
_refine_ls_structure_factor_coef Fsqd
_refine_ls_weighting_details 'calc w=1/[\s^2^(Fo^2^)+(0.0566P)^2^+1.7869P] where P=(Fo^2^+2Fc^2^)/3'
_refine_ls_weighting_scheme calc
_refine_ls_wR_factor_gt 0.1368
_refine_ls_wR_factor_ref 0.1457
_reflns_number_gt 9090
_reflns_number_total 11010
_reflns_threshold_expression >2sigma(I)
_cod_data_source_file jo301528f_si_002_5.cif
_cod_data_source_block 1-NiCl2
_cod_original_cell_volume 2426.1(8)
_cod_database_code 4027689

loop_
_symmetry_equiv_pos_as_xyz
'x, y, z'
'-x, -y, -z'

loop_
_atom_site_label
_atom_site_type_symbol
_atom_site_fract_x
_atom_site_fract_y
_atom_site_fract_z
_atom_site_U_iso_or_equiv
_atom_site_adp_type
_atom_site_occupancy
_atom_site_symmetry_multiplicity
_atom_site_calc_flag
_atom_site_refinement_flags
Ni1 Ni 0.96881(3) -0.13982(3) 0.21612(2) 0.03139(11) Uani 1 1 d .
Ni2 Ni 0.71106(4) 0.23581(3) 0.20406(2) 0.03977(12) Uani 1 1 d .
Cl1 Cl 0.58035(10) 0.23786(9) 0.30217(6) 0.0606(3) Uani 1 1 d .
Cl2 Cl 0.71230(10) 0.07209(7) 0.14112(5) 0.0484(2) Uani 1 1 d .
Cl3 Cl 0.62821(13) 0.31168(9) 0.11904(8) 0.0775(4) Uani 1 1 d .
Cl4 Cl 0.92558(8) 0.31310(8) 0.23104(5) 0.0507(2) Uani 1 1 d .
O1 O 0.8605(2) -0.02215(18) 0.25060(12) 0.0382(5) Uani 1 1 d .
H1 H 0.8347 0.0063 0.2176 0.046 Uiso 1 1 d R
O2 O 1.0719(2) -0.2624(2) 0.17928(13) 0.0476(6) Uani 1 1 d .
H2 H 1.0333 -0.3191 0.1533 0.057 Uiso 1 1 d R
N1 N 0.8617(2) -0.23833(19) 0.27631(13) 0.0290(5) Uani 1 1 d .
N2 N 0.6698(2) -0.2350(2) 0.20525(14) 0.0331(5) Uani 1 1 d .
N3 N 0.8323(3) -0.1909(2) 0.12438(14) 0.0389(6) Uani 1 1 d .
N4 N 1.0031(3) -0.1755(3) 0.03834(16) 0.0583(9) Uani 1 1 d .
N5 N 1.0907(3) -0.0619(2) 0.15116(15) 0.0418(6) Uani 1 1 d .
N6 N 1.1633(2) 0.0654(2) 0.26034(16) 0.0365(6) Uani 1 1 d .
N7 N 1.0939(2) -0.07945(18) 0.31167(13) 0.0282(5) Uani 1 1 d .
N8 N 1.0398(2) -0.22959(18) 0.36283(13) 0.0291(5) Uani 1 1 d .
N9 N 0.9392(2) -0.29334(19) 0.46148(14) 0.0311(5) Uani 1 1 d .
N10 N 0.8202(2) -0.3598(2) 0.55127(15) 0.0362(6) Uani 1 1 d .
N11 N 0.6539(2) -0.29556(19) 0.49436(14) 0.0322(5) Uani 1 1 d .
N12 N 0.5008(2) -0.2187(2) 0.43871(15) 0.0335(6) Uani 1 1 d .
N13 N 0.5742(2) -0.22360(19) 0.31832(14) 0.0298(5) Uani 1 1 d .
C1 C 0.9340(3) -0.2880(2) 0.31289(16) 0.0303(6) Uani 1 1 d .
C2 C 0.9069(3) -0.3942(2) 0.30387(19) 0.0405(7) Uani 1 1 d .
H2A H 0.9625 -0.4282 0.3284 0.049 Uiso 1 1 calc R
C3 C 0.7983(4) -0.4497(3) 0.2588(2) 0.0463(8) Uani 1 1 d .
H3 H 0.7793 -0.5226 0.2513 0.056 Uiso 1 1 calc R
C4 C 0.7168(3) -0.3983(3) 0.22457(19) 0.0405(7) Uani 1 1 d .
H4 H 0.6397 -0.4345 0.1945 0.049 Uiso 1 1 calc R
C5 C 0.7516(3) -0.2942(2) 0.23565(16) 0.0303(6) Uani 1 1 d .
C6 C 0.7015(3) -0.2092(3) 0.13632(18) 0.0372(7) Uani 1 1 d .
C7 C 0.6036(3) -0.2102(3) 0.0830(2) 0.0472(8) Uani 1 1 d .
H7 H 0.5123 -0.2236 0.0933 0.057 Uiso 1 1 calc R
C8 C 0.6422(4) -0.1914(3) 0.0145(2) 0.0569(10) Uani 1 1 d .
H8 H 0.5776 -0.1880 -0.0225 0.068 Uiso 1 1 calc R
C9 C 0.7746(4) -0.1775(4) 0.0000(2) 0.0592(11) Uani 1 1 d .
H9 H 0.8019 -0.1668 -0.0476 0.071 Uiso 1 1 calc R
C10 C 0.8680(4) -0.1793(3) 0.05511(19) 0.0494(9) Uani 1 1 d .
C11 C 1.0266(5) -0.2279(5) -0.0393(2) 0.0845(17) Uani 1 1 d .
H11A H 0.9523 -0.2844 -0.0580 0.127 Uiso 1 1 calc R
H11B H 1.1092 -0.2554 -0.0389 0.127 Uiso 1 1 calc R
H11C H 1.0339 -0.1785 -0.0721 0.127 Uiso 1 1 calc R
C12 C 1.1087(3) -0.1072(3) 0.0798(2) 0.0507(9) Uani 1 1 d .
C13 C 1.2302(4) -0.0869(4) 0.0468(2) 0.0604(11) Uani 1 1 d .
H13 H 1.2431 -0.1222 -0.0025 0.072 Uiso 1 1 calc R
C14 C 1.3307(4) -0.0142(4) 0.0878(2) 0.0585(11) Uani 1 1 d .
H14 H 1.4142 0.0001 0.0667 0.070 Uiso 1 1 calc R
C15 C 1.3114(3) 0.0380(3) 0.1593(2) 0.0474(9) Uani 1 1 d .
H15 H 1.3790 0.0900 0.1871 0.057 Uiso 1 1 calc R
C16 C 1.1896(3) 0.0114(3) 0.18855(19) 0.0391(7) Uani 1 1 d .
C17 C 1.1968(4) 0.1791(3) 0.2721(2) 0.0499(9) Uani 1 1 d .
H17C H 1.2892 0.2025 0.2917 0.075 Uiso 1 1 calc R
H17A H 1.1377 0.2103 0.3081 0.075 Uiso 1 1 calc R
H17B H 1.1856 0.1995 0.2242 0.075 Uiso 1 1 calc R
C18 C 1.1468(3) 0.0226(2) 0.32236(17) 0.0301(6) Uani 1 1 d .
C19 C 1.1824(3) 0.0840(2) 0.39336(18) 0.0344(7) Uani 1 1 d .
H19 H 1.2210 0.1546 0.3993 0.041 Uiso 1 1 calc R
C20 C 1.1606(3) 0.0406(2) 0.45516(17) 0.0338(6) Uani 1 1 d .
H20 H 1.1805 0.0820 0.5043 0.041 Uiso 1 1 calc R
C21 C 1.1102(3) -0.0626(2) 0.44569(17) 0.0320(6) Uani 1 1 d .
H21 H 1.0959 -0.0934 0.4879 0.038 Uiso 1 1 calc R
C22 C 1.0802(2) -0.1215(2) 0.37287(16) 0.0261(5) Uani 1 1 d .
C23 C 1.0531(3) -0.2694(2) 0.42959(17) 0.0316(6) Uani 1 1 d .
C24 C 1.1761(3) -0.2772(2) 0.45767(19) 0.0372(7) Uani 1 1 d .
H24 H 1.2541 -0.2653 0.4309 0.045 Uiso 1 1 calc R
C25 C 1.1795(3) -0.3034(3) 0.5273(2) 0.0405(7) Uani 1 1 d .
H25 H 1.2627 -0.3030 0.5514 0.049 Uiso 1 1 calc R
C26 C 1.0643(3) -0.3299(2) 0.5619(2) 0.0391(7) Uani 1 1 d .
H26 H 1.0663 -0.3487 0.6092 0.047 Uiso 1 1 calc R
C27 C 0.9430(3) -0.3282(2) 0.52480(18) 0.0327(6) Uani 1 1 d .
C28 C 0.8107(4) -0.4241(3) 0.6065(2) 0.0494(9) Uani 1 1 d .
H28A H 0.7194 -0.4353 0.6225 0.074 Uiso 1 1 calc R
H28B H 0.8713 -0.3899 0.6500 0.074 Uiso 1 1 calc R
H28C H 0.8350 -0.4905 0.5841 0.074 Uiso 1 1 calc R
C29 C 0.7095(3) -0.3771(2) 0.49698(18) 0.0338(6) Uani 1 1 d .
C30 C 0.6695(3) -0.4721(3) 0.4503(2) 0.0450(8) Uani 1 1 d .
H30 H 0.7097 -0.5289 0.4553 0.054 Uiso 1 1 calc R
C31 C 0.5693(3) -0.4832(3) 0.3957(2) 0.0459(8) Uani 1 1 d .
H31 H 0.5400 -0.5477 0.3623 0.055 Uiso 1 1 calc R
C32 C 0.5128(3) -0.3992(2) 0.39073(19) 0.0379(7) Uani 1 1 d .
H32 H 0.4442 -0.4043 0.3536 0.046 Uiso 1 1 calc R
C33 C 0.5582(3) -0.3070(2) 0.44105(17) 0.0316(6) Uani 1 1 d .
C34 C 0.4902(3) -0.1481(3) 0.51002(18) 0.0406(7) Uani 1 1 d .
H34C H 0.4941 -0.1841 0.5512 0.061 Uiso 1 1 calc R
H34B H 0.4057 -0.1235 0.5095 0.061 Uiso 1 1 calc R
H34A H 0.5639 -0.0895 0.5172 0.061 Uiso 1 1 calc R
C35 C 0.5053(3) -0.1797(2) 0.37340(17) 0.0312(6) Uani 1 1 d .
C36 C 0.4432(3) -0.0971(2) 0.36720(19) 0.0365(7) Uani 1 1 d .
H36 H 0.3911 -0.0685 0.4060 0.044 Uiso 1 1 calc R
C37 C 0.4599(3) -0.0585(3) 0.3033(2) 0.0416(8) Uani 1 1 d .
H37 H 0.4217 -0.0007 0.2986 0.050 Uiso 1 1 calc R
C38 C 0.5315(3) -0.1026(3) 0.24575(19) 0.0380(7) Uani 1 1 d .
H38 H 0.5419 -0.0777 0.2008 0.046 Uiso 1 1 calc R
C39 C 0.5875(3) -0.1852(2) 0.25691(17) 0.0313(6) Uani 1 1 d .
C40 C 0.8333(3) 0.0292(3) 0.32368(19) 0.0457(8) Uani 1 1 d .
H40A H 0.7461 0.0497 0.3219 0.069 Uiso 1 1 calc R
H40B H 0.9018 0.0905 0.3410 0.069 Uiso 1 1 calc R
H40C H 0.8331 -0.0173 0.3584 0.069 Uiso 1 1 calc R
C41 C 1.2104(4) -0.2617(4) 0.1907(3) 0.0710(13) Uani 1 1 d .
H41B H 1.2359 -0.3195 0.1553 0.106 Uiso 1 1 calc R
H41A H 1.2290 -0.2683 0.2422 0.106 Uiso 1 1 calc R
H41C H 1.2614 -0.1969 0.1826 0.106 Uiso 1 1 calc R

loop_
_atom_site_aniso_label
_atom_site_aniso_U_11
_atom_site_aniso_U_22
_atom_site_aniso_U_33
_atom_site_aniso_U_23
_atom_site_aniso_U_13
_atom_site_aniso_U_12
Ni1 0.02220(18) 0.0427(2) 0.0264(2) 0.00271(16) 0.00327(14) 0.00345(15)
Ni2 0.0392(2) 0.0385(2) 0.0401(2) 0.00409(18) -0.00284(18) 0.00856(18)
Cl1 0.0524(5) 0.0762(7) 0.0501(5) 0.0025(5) 0.0095(4) 0.0159(5)
Cl2 0.0679(6) 0.0405(4) 0.0362(4) 0.0066(3) 0.0067(4) 0.0094(4)
Cl3 0.0765(8) 0.0691(7) 0.0869(9) 0.0250(6) -0.0403(7) 0.0071(6)
Cl4 0.0374(4) 0.0611(6) 0.0511(5) 0.0031(4) -0.0060(4) 0.0134(4)
O1 0.0361(11) 0.0471(13) 0.0336(12) 0.0086(10) 0.0046(9) 0.0136(10)
O2 0.0355(12) 0.0535(15) 0.0452(14) -0.0046(11) 0.0110(10) 0.0019(11)
N1 0.0207(11) 0.0359(13) 0.0287(12) 0.0025(10) 0.0022(9) 0.0058(9)
N2 0.0247(12) 0.0438(14) 0.0302(13) 0.0059(11) 0.0001(10) 0.0071(10)
N3 0.0294(13) 0.0546(17) 0.0293(13) 0.0044(12) 0.0020(11) 0.0041(12)
N4 0.0423(17) 0.096(3) 0.0276(15) 0.0020(15) 0.0097(13) -0.0007(17)
N5 0.0296(13) 0.0626(19) 0.0323(14) 0.0116(13) 0.0047(11) 0.0040(13)
N6 0.0281(12) 0.0367(14) 0.0450(15) 0.0124(11) 0.0038(11) 0.0019(11)
N7 0.0190(10) 0.0344(13) 0.0300(12) 0.0026(10) 0.0035(9) 0.0064(9)
N8 0.0246(11) 0.0306(12) 0.0311(13) 0.0034(10) -0.0008(10) 0.0068(10)
N9 0.0241(11) 0.0297(12) 0.0392(14) 0.0065(10) -0.0021(10) 0.0054(9)
N10 0.0289(12) 0.0346(13) 0.0464(16) 0.0169(12) -0.0021(11) -0.0002(10)
N11 0.0217(11) 0.0357(13) 0.0381(14) 0.0089(11) 0.0039(10) 0.0011(10)
N12 0.0230(11) 0.0397(14) 0.0379(14) 0.0050(11) 0.0050(10) 0.0094(10)
N13 0.0193(10) 0.0337(13) 0.0353(13) 0.0051(10) 0.0019(9) 0.0046(9)
C1 0.0237(13) 0.0327(15) 0.0320(15) -0.0012(11) 0.0030(11) 0.0083(11)
C2 0.0383(17) 0.0347(16) 0.0469(19) -0.0012(14) -0.0062(14) 0.0146(13)
C3 0.0458(19) 0.0299(16) 0.055(2) -0.0093(14) -0.0068(16) 0.0081(14)
C4 0.0339(16) 0.0396(17) 0.0419(18) -0.0032(14) -0.0072(14) 0.0050(13)
C5 0.0244(13) 0.0341(15) 0.0289(14) -0.0010(11) 0.0004(11) 0.0049(11)
C6 0.0289(15) 0.0452(18) 0.0334(16) 0.0038(13) 0.0003(12) 0.0013(13)
C7 0.0341(17) 0.062(2) 0.0406(19) 0.0086(16) -0.0084(14) -0.0009(16)
C8 0.049(2) 0.079(3) 0.038(2) 0.0144(19) -0.0156(17) -0.003(2)
C9 0.057(2) 0.087(3) 0.0276(17) 0.0128(18) -0.0032(16) -0.001(2)
C10 0.0423(19) 0.068(2) 0.0304(17) 0.0025(16) 0.0021(14) -0.0023(17)
C11 0.068(3) 0.132(5) 0.033(2) -0.008(2) 0.017(2) -0.007(3)
C12 0.0348(17) 0.082(3) 0.0353(18) 0.0142(18) 0.0088(14) 0.0068(18)
C13 0.044(2) 0.101(3) 0.0358(19) 0.015(2) 0.0130(16) 0.010(2)
C14 0.0307(17) 0.102(3) 0.050(2) 0.035(2) 0.0147(16) 0.0070(19)
C15 0.0290(16) 0.069(2) 0.050(2) 0.0313(18) 0.0031(15) 0.0021(16)
C16 0.0269(15) 0.0496(19) 0.0439(18) 0.0200(15) 0.0032(13) 0.0035(13)
C17 0.0453(19) 0.0410(19) 0.067(3) 0.0221(17) 0.0010(18) 0.0064(16)
C18 0.0175(12) 0.0345(15) 0.0373(16) 0.0055(12) 0.0026(11) 0.0049(11)
C19 0.0232(13) 0.0315(15) 0.0452(18) 0.0009(13) 0.0001(12) 0.0047(11)
C20 0.0241(13) 0.0373(16) 0.0345(16) -0.0050(12) 0.0002(12) 0.0064(12)
C21 0.0240(13) 0.0387(16) 0.0318(15) 0.0016(12) 0.0035(11) 0.0084(12)
C22 0.0143(11) 0.0316(14) 0.0305(14) 0.0026(11) 0.0034(10) 0.0035(10)
C23 0.0251(13) 0.0286(14) 0.0409(17) 0.0050(12) -0.0017(12) 0.0075(11)
C24 0.0255(14) 0.0375(16) 0.0492(19) 0.0102(14) 0.0014(13) 0.0064(12)
C25 0.0306(15) 0.0403(17) 0.052(2) 0.0092(15) -0.0096(14) 0.0114(13)
C26 0.0340(16) 0.0386(17) 0.0452(19) 0.0132(14) -0.0094(14) 0.0040(13)
C27 0.0280(14) 0.0289(14) 0.0404(17) 0.0062(12) -0.0016(12) 0.0050(11)
C28 0.046(2) 0.047(2) 0.057(2) 0.0245(17) -0.0069(17) -0.0031(16)
C29 0.0241(13) 0.0310(15) 0.0472(18) 0.0141(13) 0.0038(12) 0.0003(11)
C30 0.0419(18) 0.0321(16) 0.062(2) 0.0154(15) -0.0048(16) 0.0022(14)
C31 0.0432(18) 0.0309(16) 0.058(2) 0.0052(15) -0.0080(16) -0.0038(14)
C32 0.0259(14) 0.0364(16) 0.0473(19) 0.0082(14) -0.0014(13) -0.0047(12)
C33 0.0181(12) 0.0350(15) 0.0416(17) 0.0111(13) 0.0054(11) 0.0005(11)
C34 0.0280(15) 0.0511(19) 0.0395(18) 0.0006(14) 0.0024(13) 0.0087(14)
C35 0.0176(12) 0.0346(15) 0.0405(17) 0.0059(12) 0.0038(11) 0.0049(11)
C36 0.0229(13) 0.0423(17) 0.0458(18) 0.0058(14) 0.0059(13) 0.0140(12)
C37 0.0264(14) 0.0439(18) 0.059(2) 0.0167(16) 0.0028(14) 0.0112(13)
C38 0.0260(14) 0.0468(18) 0.0446(18) 0.0160(14) -0.0003(13) 0.0088(13)
C39 0.0173(12) 0.0379(16) 0.0363(16) 0.0043(12) 0.0005(11) 0.0026(11)
C40 0.0332(16) 0.060(2) 0.0406(19) -0.0038(16) 0.0022(14) 0.0159(15)
C41 0.044(2) 0.074(3) 0.091(3) -0.003(3) 0.014(2) 0.024(2)

loop_
_atom_type_symbol
_atom_type_description
_atom_type_scat_dispersion_real
_atom_type_scat_dispersion_imag
_atom_type_scat_source
C C 0.0033 0.0016 'International Tables Vol C Tables 4.2.6.8 and 6.1.1.4'
H H 0.0000 0.0000 'International Tables Vol C Tables 4.2.6.8 and 6.1.1.4'
N N 0.0061 0.0033 'International Tables Vol C Tables 4.2.6.8 and 6.1.1.4'
O O 0.0106 0.0060 'International Tables Vol C Tables 4.2.6.8 and 6.1.1.4'
Cl Cl 0.1484 0.1585 'International Tables Vol C Tables 4.2.6.8 and 6.1.1.4'
Ni Ni 0.3393 1.1124 'International Tables Vol C Tables 4.2.6.8 and 6.1.1.4'

loop_
_geom_angle_atom_site_label_1
_geom_angle_atom_site_label_2
_geom_angle_atom_site_label_3
_geom_angle
N5 Ni1 N7 92.84(10)
N5 Ni1 N1 170.72(11)
N7 Ni1 N1 87.62(10)
N5 Ni1 N3 88.37(11)
N7 Ni1 N3 174.77(10)
N1 Ni1 N3 92.01(10)
N5 Ni1 O1 95.02(11)
N7 Ni1 O1 88.48(9)
N1 Ni1 O1 94.26(9)
N3 Ni1 O1 86.34(10)
N5 Ni1 O2 85.94(11)
N7 Ni1 O2 93.34(10)
N1 Ni1 O2 84.78(10)
N3 Ni1 O2 91.82(11)
O1 Ni1 O2 177.90(9)
Cl1 Ni2 Cl3 110.25(5)
Cl1 Ni2 Cl4 116.15(5)
Cl3 Ni2 Cl4 107.01(5)
Cl1 Ni2 Cl2 111.05(5)
Cl3 Ni2 Cl2 104.77(5)
Cl4 Ni2 Cl2 106.92(5)
C40 O1 Ni1 131.0(2)
C40 O1 H1 111.0
Ni1 O1 H1 117.6
C41 O2 Ni1 127.3(2)
C41 O2 H2 111.1
Ni1 O2 H2 121.5
C1 N1 C5 117.4(3)
C1 N1 Ni1 115.51(18)
C5 N1 Ni1 110.75(19)
C6 N2 C39 124.5(3)
C6 N2 C5 118.1(2)
C39 N2 C5 115.1(2)
C6 N3 C10 117.9(3)
C6 N3 Ni1 119.2(2)
C10 N3 Ni1 120.5(2)
C12 N4 C10 124.7(3)
C12 N4 C11 117.8(3)
C10 N4 C11 115.3(3)
C12 N5 C16 118.1(3)
C12 N5 Ni1 120.3(3)
C16 N5 Ni1 115.8(2)
C18 N6 C16 124.2(3)
C18 N6 C17 118.3(3)
C16 N6 C17 114.7(3)
C22 N7 C18 117.9(2)
C22 N7 Ni1 120.96(18)
C18 N7 Ni1 115.59(19)
C1 N8 C22 124.0(2)
C1 N8 C23 112.9(2)
C22 N8 C23 114.8(2)
C23 N9 C27 118.3(3)
C27 N10 C29 114.6(3)
C27 N10 C28 119.2(3)
C29 N10 C28 117.5(3)
C29 N11 C33 117.3(3)
C35 N12 C33 119.6(2)
C35 N12 C34 118.0(3)
C33 N12 C34 117.5(3)
C39 N13 C35 118.7(3)
N1 C1 C2 121.9(3)
N1 C1 N8 118.4(3)
C2 C1 N8 119.6(3)
C3 C2 C1 119.1(3)
C3 C2 H2A 120.4
C1 C2 H2A 120.4
C2 C3 C4 119.5(3)
C2 C3 H3 120.3
C4 C3 H3 120.3
C5 C4 C3 117.5(3)
C5 C4 H4 121.3
C3 C4 H4 121.3
N1 C5 C4 124.2(3)
N1 C5 N2 114.8(3)
C4 C5 N2 121.0(3)
N3 C6 C7 123.2(3)
N3 C6 N2 115.3(3)
C7 C6 N2 121.3(3)
C8 C7 C6 118.1(3)
C8 C7 H7 120.9
C6 C7 H7 120.9
C9 C8 C7 119.5(3)
C9 C8 H8 120.2
C7 C8 H8 120.2
C8 C9 C10 119.8(3)
C8 C9 H9 120.1
C10 C9 H9 120.1
N3 C10 C9 121.3(3)
N3 C10 N4 118.5(3)
C9 C10 N4 120.1(3)
N4 C11 H11A 109.5
N4 C11 H11B 109.5
H11A C11 H11B 109.5
N4 C11 H11C 109.5
H11A C11 H11C 109.5
H11B C11 H11C 109.5
N5 C12 N4 118.7(3)
N5 C12 C13 121.7(4)
N4 C12 C13 119.6(3)
C14 C13 C12 118.3(4)
C14 C13 H13 120.9
C12 C13 H13 120.9
C13 C14 C15 120.9(3)
C13 C14 H14 119.6
C15 C14 H14 119.6
C14 C15 C16 117.2(4)
C14 C15 H15 121.4
C16 C15 H15 121.4
N5 C16 C15 123.5(3)
N5 C16 N6 117.1(3)
C15 C16 N6 119.3(3)
N6 C17 H17C 109.5
N6 C17 H17A 109.5
H17C C17 H17A 109.5
N6 C17 H17B 109.5
H17C C17 H17B 109.5
H17A C17 H17B 109.5
N7 C18 N6 118.2(3)
N7 C18 C19 122.2(3)
N6 C18 C19 119.6(3)
C20 C19 C18 118.8(3)
C20 C19 H19 120.6
C18 C19 H19 120.6
C21 C20 C19 120.0(3)
C21 C20 H20 120.0
C19 C20 H20 120.0
C20 C21 C22 118.8(3)
C20 C21 H21 120.6
C22 C21 H21 120.6
N7 C22 C21 122.2(3)
N7 C22 N8 119.0(2)
C21 C22 N8 118.7(3)
N9 C23 C24 124.5(3)
N9 C23 N8 114.4(2)
C24 C23 N8 121.1(3)
C23 C24 C25 116.3(3)
C23 C24 H24 121.9
C25 C24 H24 121.9
C26 C25 C24 121.0(3)
C26 C25 H25 119.5
C24 C25 H25 119.5
C25 C26 C27 117.8(3)
C25 C26 H26 121.1
C27 C26 H26 121.1
N9 C27 N10 115.1(3)
N9 C27 C26 121.6(3)
N10 C27 C26 123.3(3)
N10 C28 H28A 109.5
N10 C28 H28B 109.5
H28A C28 H28B 109.5
N10 C28 H28C 109.5
H28A C28 H28C 109.5
H28B C28 H28C 109.5
N11 C29 C30 123.6(3)
N11 C29 N10 115.8(3)
C30 C29 N10 120.6(3)
C29 C30 C31 118.5(3)
C29 C30 H30 120.7
C31 C30 H30 120.7
C32 C31 C30 118.8(3)
C32 C31 H31 120.6
C30 C31 H31 120.6
C31 C32 C33 118.5(3)
C31 C32 H32 120.8
C33 C32 H32 120.8
N11 C33 C32 123.2(3)
N11 C33 N12 116.4(3)
C32 C33 N12 120.3(3)
N12 C34 H34C 109.5
N12 C34 H34B 109.5
H34C C34 H34B 109.5
N12 C34 H34A 109.5
H34C C34 H34A 109.5
H34B C34 H34A 109.5
N13 C35 N12 116.7(3)
N13 C35 C36 121.9(3)
N12 C35 C36 121.4(3)
C37 C36 C35 117.9(3)
C37 C36 H36 121.0
C35 C36 H36 121.0
C36 C37 C38 121.0(3)
C36 C37 H37 119.5
C38 C37 H37 119.5
C37 C38 C39 116.6(3)
C37 C38 H38 121.7
C39 C38 H38 121.7
N13 C39 C38 123.9(3)
N13 C39 N2 112.6(3)
C38 C39 N2 123.5(3)
O1 C40 H40A 109.5
O1 C40 H40B 109.5
H40A C40 H40B 109.5
O1 C40 H40C 109.5
H40A C40 H40C 109.5
H40B C40 H40C 109.5
O2 C41 H41B 109.5
O2 C41 H41A 109.5
H41B C41 H41A 109.5
O2 C41 H41C 109.5
H41B C41 H41C 109.5
H41A C41 H41C 109.5

loop_
_geom_bond_atom_site_label_1
_geom_bond_atom_site_label_2
_geom_bond_distance
Ni1 N5 2.046(3)
Ni1 N7 2.077(2)
Ni1 N1 2.080(3)
Ni1 N3 2.082(3)
Ni1 O1 2.089(2)
Ni1 O2 2.114(3)
Ni2 Cl1 2.2506(12)
Ni2 Cl3 2.2568(13)
Ni2 Cl4 2.2608(12)
Ni2 Cl2 2.2720(12)
O1 C40 1.425(4)
O1 H1 0.8401
O2 C41 1.427(4)
O2 H2 0.8399
N1 C1 1.335(4)
N1 C5 1.355(4)
N2 C6 1.402(4)
N2 C39 1.417(4)
N2 C5 1.431(4)
N3 C6 1.349(4)
N3 C10 1.354(4)
N4 C12 1.389(5)
N4 C10 1.415(5)
N4 C11 1.489(5)
N5 C12 1.348(4)
N5 C16 1.349(4)
N6 C18 1.374(4)
N6 C16 1.415(4)
N6 C17 1.483(4)
N7 C22 1.353(4)
N7 C18 1.364(4)
N8 C1 1.414(4)
N8 C22 1.420(4)
N8 C23 1.444(4)
N9 C23 1.331(4)
N9 C27 1.338(4)
N10 C27 1.384(4)
N10 C29 1.447(4)
N10 C28 1.455(4)
N11 C29 1.333(4)
N11 C33 1.335(4)
N12 C35 1.398(4)
N12 C33 1.426(4)
N12 C34 1.461(4)
N13 C39 1.329(4)
N13 C35 1.333(4)
C1 C2 1.388(4)
C2 C3 1.378(5)
C2 H2A 0.9500
C3 C4 1.390(5)
C3 H3 0.9500
C4 C5 1.361(4)
C4 H4 0.9500
C6 C7 1.380(5)
C7 C8 1.378(5)
C7 H7 0.9500
C8 C9 1.373(6)
C8 H8 0.9500
C9 C10 1.382(5)
C9 H9 0.9500
C11 H11A 0.9800
C11 H11B 0.9800
C11 H11C 0.9800
C12 C13 1.400(5)
C13 C14 1.379(6)
C13 H13 0.9500
C14 C15 1.381(6)
C14 H14 0.9500
C15 C16 1.385(4)
C15 H15 0.9500
C17 H17C 0.9800
C17 H17A 0.9800
C17 H17B 0.9800
C18 C19 1.389(4)
C19 C20 1.380(4)
C19 H19 0.9500
C20 C21 1.374(4)
C20 H20 0.9500
C21 C22 1.398(4)
C21 H21 0.9500
C23 C24 1.380(4)
C24 C25 1.390(5)
C24 H24 0.9500
C25 C26 1.375(5)
C25 H25 0.9500
C26 C27 1.409(4)
C26 H26 0.9500
C28 H28A 0.9800
C28 H28B 0.9800
C28 H28C 0.9800
C29 C30 1.376(5)
C30 C31 1.383(5)
C30 H30 0.9500
C31 C32 1.378(5)
C31 H31 0.9500
C32 C33 1.386(4)
C32 H32 0.9500
C34 H34C 0.9800
C34 H34B 0.9800
C34 H34A 0.9800
C35 C36 1.399(4)
C36 C37 1.375(5)
C36 H36 0.9500
C37 C38 1.381(5)
C37 H37 0.9500
C38 C39 1.387(4)
C38 H38 0.9500
C40 H40A 0.9800
C40 H40B 0.9800
C40 H40C 0.9800
C41 H41B 0.9800
C41 H41A 0.9800
C41 H41C 0.9800

loop_
_geom_hbond_atom_site_label_D
_geom_hbond_atom_site_label_H
_geom_hbond_atom_site_label_A
_geom_hbond_distance_DH
_geom_hbond_distance_HA
_geom_hbond_distance_DA
_geom_hbond_angle_DHA
O1 H1 Cl2 0.84 2.27 3.088(3) 164.9

loop_
_geom_torsion_atom_site_label_1
_geom_torsion_atom_site_label_2
_geom_torsion_atom_site_label_3
_geom_torsion_atom_site_label_4
_geom_torsion
N5 Ni1 O1 C40 -125.9(3)
N7 Ni1 O1 C40 -33.1(3)
N1 Ni1 O1 C40 54.4(3)
N3 Ni1 O1 C40 146.1(3)
O2 Ni1 O1 C40 117(2)
N5 Ni1 O2 C41 61.0(3)
N7 Ni1 O2 C41 -31.7(3)
N1 Ni1 O2 C41 -119.0(3)
N3 Ni1 O2 C41 149.2(3)
O1 Ni1 O2 C41 178(100)
N5 Ni1 N1 C1 44.4(7)
N7 Ni1 N1 C1 -48.7(2)
N3 Ni1 N1 C1 136.5(2)
O1 Ni1 N1 C1 -137.0(2)
O2 Ni1 N1 C1 44.9(2)
N5 Ni1 N1 C5 -92.2(6)
N7 Ni1 N1 C5 174.8(2)
N3 Ni1 N1 C5 0.0(2)
O1 Ni1 N1 C5 86.47(19)
O2 Ni1 N1 C5 -91.7(2)
N5 Ni1 N3 C6 -149.3(3)
N7 Ni1 N3 C6 -45.9(13)
N1 Ni1 N3 C6 40.0(3)
O1 Ni1 N3 C6 -54.2(3)
O2 Ni1 N3 C6 124.8(3)
N5 Ni1 N3 C10 12.6(3)
N7 Ni1 N3 C10 116.0(11)
N1 Ni1 N3 C10 -158.1(3)
O1 Ni1 N3 C10 107.8(3)
O2 Ni1 N3 C10 -73.3(3)
N7 Ni1 N5 C12 141.4(3)
N1 Ni1 N5 C12 48.8(8)
N3 Ni1 N5 C12 -43.7(3)
O1 Ni1 N5 C12 -129.9(3)
O2 Ni1 N5 C12 48.2(3)
N7 Ni1 N5 C16 -11.2(3)
N1 Ni1 N5 C16 -103.9(6)
N3 Ni1 N5 C16 163.7(3)
O1 Ni1 N5 C16 77.5(3)
O2 Ni1 N5 C16 -104.4(3)
N5 Ni1 N7 C22 -164.9(2)
N1 Ni1 N7 C22 5.8(2)
N3 Ni1 N7 C22 91.9(12)
O1 Ni1 N7 C22 100.2(2)
O2 Ni1 N7 C22 -78.8(2)
N5 Ni1 N7 C18 42.1(2)
N1 Ni1 N7 C18 -147.22(19)
N3 Ni1 N7 C18 -61.2(12)
O1 Ni1 N7 C18 -52.89(19)
O2 Ni1 N7 C18 128.16(19)
C5 N1 C1 C2 6.7(4)
Ni1 N1 C1 C2 -126.8(3)
C5 N1 C1 N8 -172.4(2)
Ni1 N1 C1 N8 54.0(3)
C22 N8 C1 N1 -4.5(4)
C23 N8 C1 N1 142.0(3)
C22 N8 C1 C2 176.3(3)
C23 N8 C1 C2 -37.2(4)
N1 C1 C2 C3 -3.4(5)
N8 C1 C2 C3 175.8(3)
C1 C2 C3 C4 -1.2(5)
C2 C3 C4 C5 2.0(5)
C1 N1 C5 C4 -6.0(4)
Ni1 N1 C5 C4 129.7(3)
C1 N1 C5 N2 172.8(2)
Ni1 N1 C5 N2 -51.6(3)
C3 C4 C5 N1 1.6(5)
C3 C4 C5 N2 -177.1(3)
C6 N2 C5 N1 85.3(3)
C39 N2 C5 N1 -78.3(3)
C6 N2 C5 C4 -95.9(4)
C39 N2 C5 C4 100.5(3)
C10 N3 C6 C7 -4.1(5)
Ni1 N3 C6 C7 158.3(3)
C10 N3 C6 N2 171.3(3)
Ni1 N3 C6 N2 -26.3(4)
C39 N2 C6 N3 127.4(3)
C5 N2 C6 N3 -34.6(4)
C39 N2 C6 C7 -57.1(4)
C5 N2 C6 C7 140.9(3)
N3 C6 C7 C8 -0.2(6)
N2 C6 C7 C8 -175.3(3)
C6 C7 C8 C9 3.3(6)
C7 C8 C9 C10 -2.1(7)
C6 N3 C10 C9 5.3(6)
Ni1 N3 C10 C9 -156.8(3)
C6 N3 C10 N4 -170.7(3)
Ni1 N3 C10 N4 27.2(5)
C8 C9 C10 N3 -2.3(7)
C8 C9 C10 N4 173.6(4)
C12 N4 C10 N3 -55.0(6)
C11 N4 C10 N3 142.3(4)
C12 N4 C10 C9 128.9(4)
C11 N4 C10 C9 -33.8(6)
C16 N5 C12 N4 -173.8(4)
Ni1 N5 C12 N4 34.1(5)
C16 N5 C12 C13 5.9(6)
Ni1 N5 C12 C13 -146.1(4)
C10 N4 C12 N5 20.1(6)
C11 N4 C12 N5 -177.6(4)
C10 N4 C12 C13 -159.6(4)
C11 N4 C12 C13 2.7(6)
N5 C12 C13 C14 -3.5(7)
N4 C12 C13 C14 176.2(4)
C12 C13 C14 C15 -0.8(7)
C13 C14 C15 C16 2.4(6)
C12 N5 C16 C15 -4.1(5)
Ni1 N5 C16 C15 149.1(3)
C12 N5 C16 N6 173.5(3)
Ni1 N5 C16 N6 -33.2(4)
C14 C15 C16 N5 0.0(5)
C14 C15 C16 N6 -177.6(3)
C18 N6 C16 N5 69.2(4)
C17 N6 C16 N5 -129.8(3)
C18 N6 C16 C15 -113.1(4)
C17 N6 C16 C15 47.9(4)
C22 N7 C18 N6 178.8(2)
Ni1 N7 C18 N6 -27.3(3)
C22 N7 C18 C19 -2.0(4)
Ni1 N7 C18 C19 151.9(2)
C16 N6 C18 N7 -30.8(4)
C17 N6 C18 N7 168.8(3)
C16 N6 C18 C19 150.1(3)
C17 N6 C18 C19 -10.3(4)
N7 C18 C19 C20 -1.5(4)
N6 C18 C19 C20 177.6(3)
C18 C19 C20 C21 2.9(4)
C19 C20 C21 C22 -0.8(4)
C18 N7 C22 C21 4.3(4)
Ni1 N7 C22 C21 -148.2(2)
C18 N7 C22 N8 -172.9(2)
Ni1 N7 C22 N8 34.7(3)
C20 C21 C22 N7 -2.9(4)
C20 C21 C22 N8 174.2(2)
C1 N8 C22 N7 -45.7(4)
C23 N8 C22 N7 168.4(2)
C1 N8 C22 C21 137.0(3)
C23 N8 C22 C21 -8.9(3)
C27 N9 C23 C24 -0.6(4)
C27 N9 C23 N8 -178.3(2)
C1 N8 C23 N9 -46.0(3)
C22 N8 C23 N9 103.7(3)
C1 N8 C23 C24 136.2(3)
C22 N8 C23 C24 -74.1(3)
N9 C23 C24 C25 -5.8(5)
N8 C23 C24 C25 171.7(3)
C23 C24 C25 C26 6.3(5)
C24 C25 C26 C27 -0.8(5)
C23 N9 C27 N10 -174.7(3)
C23 N9 C27 C26 6.6(4)
C29 N10 C27 N9 16.4(4)
C28 N10 C27 N9 163.2(3)
C29 N10 C27 C26 -165.0(3)
C28 N10 C27 C26 -18.1(5)
C25 C26 C27 N9 -5.9(5)
C25 C26 C27 N10 175.5(3)
C33 N11 C29 C30 -3.0(5)
C33 N11 C29 N10 175.0(2)
C27 N10 C29 N11 -88.9(3)
C28 N10 C29 N11 123.6(3)
C27 N10 C29 C30 89.2(4)
C28 N10 C29 C30 -58.3(4)
N11 C29 C30 C31 2.4(5)
N10 C29 C30 C31 -175.5(3)
C29 C30 C31 C32 -0.6(5)
C30 C31 C32 C33 -0.4(5)
C29 N11 C33 C32 1.8(4)
C29 N11 C33 N12 -179.4(2)
C31 C32 C33 N11 -0.2(5)
C31 C32 C33 N12 -178.9(3)
C35 N12 C33 N11 121.6(3)
C34 N12 C33 N11 -33.3(4)
C35 N12 C33 C32 -59.6(4)
C34 N12 C33 C32 145.5(3)
C39 N13 C35 N12 -176.2(2)
C39 N13 C35 C36 2.2(4)
C33 N12 C35 N13 -5.5(4)
C34 N12 C35 N13 149.3(3)
C33 N12 C35 C36 176.1(3)
C34 N12 C35 C36 -29.1(4)
N13 C35 C36 C37 -2.8(5)
N12 C35 C36 C37 175.5(3)
C35 C36 C37 C38 2.4(5)
C36 C37 C38 C39 -1.5(5)
C35 N13 C39 C38 -1.3(4)
C35 N13 C39 N2 176.3(2)
C37 C38 C39 N13 0.9(5)
C37 C38 C39 N2 -176.3(3)
C6 N2 C39 N13 -179.4(3)
C5 N2 C39 N13 -16.9(3)
C6 N2 C39 C38 -1.8(5)
C5 N2 C39 C38 160.6(3)

loop_
_platon_squeeze_void_nr
_platon_squeeze_void_average_x
_platon_squeeze_void_average_y
_platon_squeeze_void_average_z
_platon_squeeze_void_volume
_platon_squeeze_void_count_electrons
_platon_squeeze_void_content
1 -0.003 0.500 1.000 422 97 ' '
